data_7240373
loop_
_publ_author_name
'Krishna Reddy, Singarajanahalli Mundarinti'
'Suresh, Pavithira'
'Thamotharan, Subbiah'
'Nanubolu, Jagadeesh Babu'
'Suresh, Surisetti'
'Selva Ganesan, Subramaniapillai'

_publ_section_title
;
 Substrate controlled, regioselective carbopalladation for the one-pot
 synthesis of C4-substituted tetrahydroisoquinoline analogues
;
_journal_issue 27
_journal_name_full 'RSC Advances'
_journal_page_first 15794
_journal_page_last 15799
_journal_paper_doi 10.1039/D0RA01539C
_journal_volume 10
_journal_year 2020
_chemical_formula_moiety 'C24 H23 N O'
_chemical_formula_sum 'C24 H23 N O'
_chemical_formula_weight 341.43
_space_group_crystal_system triclinic
_space_group_IT_number 2
_space_group_name_Hall '-P 1'
_space_group_name_H-M_alt 'P -1'
_atom_sites_solution_hydrogens geom
_audit_creation_method SHELXL-2018/3
_audit_update_record
;
2019-04-29 deposited with the CCDC.	2020-04-13 downloaded from the CCDC.
;
_cell_angle_alpha 79.554(4)
_cell_angle_beta 84.737(4)
_cell_angle_gamma 81.243(5)
_cell_formula_units_Z 2
_cell_length_a 6.1269(7)
_cell_length_b 9.0770(12)
_cell_length_c 17.366(2)
_cell_measurement_reflns_used 8290
_cell_measurement_temperature 293(2)
_cell_measurement_theta_max 30.250
_cell_measurement_theta_min 2.3905
_cell_volume 936.7(2)
_computing_cell_refinement '<i>SAINT</i> (Bruker, 2016)'
_computing_data_collection '<i>APEX3</i> (Bruker, 2016)'
_computing_data_reduction 'Bruker SAINT'
_computing_structure_refinement 'SHELXL-2018/3 (Sheldrick, 2018)'
_computing_structure_solution 'SHELXT 2014/5 (Sheldrick, 2014)'
_diffrn_ambient_temperature 293(2)
_diffrn_measured_fraction_theta_full 0.999
_diffrn_measured_fraction_theta_max 0.999
_diffrn_measurement_device_type 'Bruker D8 QUEST PHOTON-100'
_diffrn_measurement_method '\w and \f'
_diffrn_radiation_type MoK\a
_diffrn_radiation_wavelength 0.71073
_diffrn_reflns_av_R_equivalents 0.0473
_diffrn_reflns_av_unetI/netI 0.0400
_diffrn_reflns_Laue_measured_fraction_full 0.999
_diffrn_reflns_Laue_measured_fraction_max 0.999
_diffrn_reflns_limit_h_max 7
_diffrn_reflns_limit_h_min -7
_diffrn_reflns_limit_k_max 11
_diffrn_reflns_limit_k_min -11
_diffrn_reflns_limit_l_max 22
_diffrn_reflns_limit_l_min -22
_diffrn_reflns_number 20789
_diffrn_reflns_point_group_measured_fraction_full 0.999
_diffrn_reflns_point_group_measured_fraction_max 0.999
_diffrn_reflns_theta_full 25.242
_diffrn_reflns_theta_max 27.496
_diffrn_reflns_theta_min 2.304
_exptl_absorpt_coefficient_mu 0.073
_exptl_absorpt_correction_T_max 0.7461
_exptl_absorpt_correction_T_min 0.6020
_exptl_absorpt_correction_type multi-scan
_exptl_absorpt_process_details 'SADABS 2014/5'
_exptl_crystal_density_diffrn 1.211
_exptl_crystal_description block
_exptl_crystal_F_000 364
_exptl_crystal_size_max 0.400
_exptl_crystal_size_mid 0.290
_exptl_crystal_size_min 0.180
_refine_diff_density_max 0.170
_refine_diff_density_min -0.196
_refine_diff_density_rms 0.039
_refine_ls_extinction_method none
_refine_ls_goodness_of_fit_ref 1.158
_refine_ls_hydrogen_treatment constr
_refine_ls_matrix_type full
_refine_ls_number_parameters 236
_refine_ls_number_reflns 4289
_refine_ls_number_restraints 0
_refine_ls_restrained_S_all 1.158
_refine_ls_R_factor_all 0.0681
_refine_ls_R_factor_gt 0.0466
_refine_ls_shift/su_max 0.000
_refine_ls_shift/su_mean 0.000
_refine_ls_structure_factor_coef Fsqd
_refine_ls_weighting_details 'w=1/[\s^2^(Fo^2^)+(0.1000P)^2^] where P=(Fo^2^+2Fc^2^)/3'
_refine_ls_weighting_scheme calc
_refine_ls_wR_factor_gt 0.1479
_refine_ls_wR_factor_ref 0.1672
_reflns_Friedel_coverage 0.000
_reflns_number_gt 3140
_reflns_number_total 4289
_reflns_threshold_expression 'I > 2\s(I)'
_cod_data_source_file d0ra01539c2.cif
_cod_data_source_block KA640_0m
_cod_depositor_comments 'Adding full bibliography for 7240373.cif.'
_cod_original_cell_volume 936.6(2)
_cod_database_code 7240373
_shelx_shelxl_version_number 2018/3
_shelx_space_group_comment
;
The symmetry employed for this shelxl refinement is uniquely defined
by the following loop, which should always be used as a source of
symmetry information in preference to the above space-group names.
They are only intended as comments.
;
_shelx_estimated_absorpt_t_min 0.971
_shelx_estimated_absorpt_t_max 0.987

loop_
_space_group_symop_operation_xyz
'x, y, z'
'-x, -y, -z'

loop_
_atom_site_label
_atom_site_type_symbol
_atom_site_fract_x
_atom_site_fract_y
_atom_site_fract_z
_atom_site_U_iso_or_equiv
_atom_site_adp_type
_atom_site_occupancy
_atom_site_site_symmetry_order
_atom_site_calc_flag
_atom_site_refinement_flags_posn
_atom_site_refinement_flags_adp
_atom_site_refinement_flags_occupancy
_atom_site_disorder_assembly
_atom_site_disorder_group
C1 C 0.3466(2) 0.42919(16) 0.80041(8) 0.0440(3) Uani 1 1 d . . . . .
H1A H 0.226501 0.381267 0.787726 0.053 Uiso 1 1 calc R U . . .
H1B H 0.324387 0.438543 0.855438 0.053 Uiso 1 1 calc R U . . .
C2 C 0.5617(2) 0.33076(15) 0.78736(8) 0.0403(3) Uani 1 1 d . . . . .
C3 C 0.6219(3) 0.20355(17) 0.84313(9) 0.0535(4) Uani 1 1 d . . . . .
H3 H 0.528071 0.181941 0.887677 0.064 Uiso 1 1 calc R U . . .
C4 C 0.8172(3) 0.10892(18) 0.83383(9) 0.0598(5) Uani 1 1 d . . . . .
H4 H 0.855048 0.024624 0.871795 0.072 Uiso 1 1 calc R U . . .
C5 C 0.9554(3) 0.14027(18) 0.76804(10) 0.0562(4) Uani 1 1 d . . . . .
H5 H 1.087586 0.076935 0.761413 0.067 Uiso 1 1 calc R U . . .
C6 C 0.8993(2) 0.26563(17) 0.71144(9) 0.0461(4) Uani 1 1 d . . . . .
H6 H 0.994359 0.285185 0.667033 0.055 Uiso 1 1 calc R U . . .
C7 C 0.7015(2) 0.36369(14) 0.71988(7) 0.0364(3) Uani 1 1 d . . . . .
C8 C 0.6327(2) 0.49586(14) 0.65908(7) 0.0340(3) Uani 1 1 d . . . . .
C9 C 0.3960(2) 0.56722(15) 0.67036(7) 0.0363(3) Uani 1 1 d . . . . .
H9A H 0.375176 0.667001 0.638344 0.044 Uiso 1 1 calc R U . . .
H9B H 0.298426 0.506257 0.653497 0.044 Uiso 1 1 calc R U . . .
C10 C 0.1190(2) 0.66711(16) 0.76176(8) 0.0424(3) Uani 1 1 d . . . . .
H10A H 0.009522 0.613171 0.746404 0.051 Uiso 1 1 calc R U . . .
H10B H 0.114712 0.763798 0.726883 0.051 Uiso 1 1 calc R U . . .
C11 C 0.0603(2) 0.69394(16) 0.84500(8) 0.0417(3) Uani 1 1 d . . . . .
C12 C -0.1359(3) 0.65676(19) 0.88434(10) 0.0573(4) Uani 1 1 d . . . . .
H12 H -0.232495 0.614128 0.859420 0.069 Uiso 1 1 calc R U . . .
C13 C -0.1899(3) 0.6824(2) 0.96057(10) 0.0726(6) Uani 1 1 d . . . . .
H13 H -0.322073 0.656586 0.986429 0.087 Uiso 1 1 calc R U . . .
C14 C -0.0498(3) 0.7455(2) 0.99791(10) 0.0710(5) Uani 1 1 d . . . . .
H14 H -0.086566 0.762753 1.048979 0.085 Uiso 1 1 calc R U . . .
C15 C 0.1452(3) 0.7830(2) 0.95971(10) 0.0660(5) Uani 1 1 d . . . . .
H15 H 0.241268 0.825383 0.985009 0.079 Uiso 1 1 calc R U . . .
C16 C 0.1993(3) 0.75795(19) 0.88341(9) 0.0537(4) Uani 1 1 d . . . . .
H16 H 0.331270 0.784661 0.857760 0.064 Uiso 1 1 calc R U . . .
C17 C 0.7706(2) 0.54974(15) 0.59989(7) 0.0386(3) Uani 1 1 d . . . . .
H17 H 0.915769 0.501469 0.599958 0.046 Uiso 1 1 calc R U . . .
C18 C 0.7213(2) 0.67581(15) 0.53465(7) 0.0358(3) Uani 1 1 d . . . . .
C19 C 0.8751(2) 0.77728(17) 0.50942(8) 0.0435(3) Uani 1 1 d . . . . .
H19 H 1.008037 0.762202 0.533540 0.052 Uiso 1 1 calc R U . . .
C20 C 0.8342(2) 0.89824(17) 0.45001(8) 0.0445(4) Uani 1 1 d . . . . .
H20 H 0.937476 0.965108 0.435286 0.053 Uiso 1 1 calc R U . . .
C21 C 0.6394(2) 0.92116(15) 0.41183(7) 0.0374(3) Uani 1 1 d . . . . .
C22 C 0.4879(2) 0.82005(15) 0.43329(8) 0.0377(3) Uani 1 1 d . . . . .
H22 H 0.358999 0.832435 0.407006 0.045 Uiso 1 1 calc R U . . .
C23 C 0.5300(2) 0.70001(15) 0.49441(7) 0.0374(3) Uani 1 1 d . . . . .
H23 H 0.426359 0.633378 0.508932 0.045 Uiso 1 1 calc R U . . .
C24 C 0.4204(3) 1.0726(2) 0.31179(9) 0.0583(4) Uani 1 1 d . . . . .
H24A H 0.422728 1.163442 0.273684 0.087 Uiso 1 1 calc R U . . .
H24B H 0.292965 1.084251 0.347838 0.087 Uiso 1 1 calc R U . . .
H24C H 0.413613 0.989051 0.285632 0.087 Uiso 1 1 calc R U . . .
N1 N 0.33924(17) 0.57974(12) 0.75299(6) 0.0362(3) Uani 1 1 d . . . . .
O1 O 0.61504(17) 1.04480(12) 0.35346(6) 0.0522(3) Uani 1 1 d . . . . .

loop_
_atom_site_aniso_label
_atom_site_aniso_U_11
_atom_site_aniso_U_22
_atom_site_aniso_U_33
_atom_site_aniso_U_23
_atom_site_aniso_U_13
_atom_site_aniso_U_12
C1 0.0467(8) 0.0422(8) 0.0390(7) -0.0013(6) 0.0000(6) -0.0012(6)
C2 0.0494(8) 0.0357(7) 0.0362(7) -0.0093(5) -0.0083(6) 0.0001(6)
C3 0.0722(11) 0.0443(8) 0.0381(8) -0.0030(6) -0.0055(7) 0.0066(7)
C4 0.0812(12) 0.0422(8) 0.0500(9) -0.0043(7) -0.0189(8) 0.0147(8)
C5 0.0582(10) 0.0464(9) 0.0617(10) -0.0155(7) -0.0165(8) 0.0157(7)
C6 0.0447(8) 0.0452(8) 0.0493(8) -0.0148(6) -0.0077(6) 0.0018(6)
C7 0.0398(7) 0.0350(7) 0.0370(7) -0.0121(5) -0.0102(5) -0.0017(5)
C8 0.0347(7) 0.0372(7) 0.0325(6) -0.0118(5) -0.0071(5) -0.0032(5)
C9 0.0357(7) 0.0405(7) 0.0321(7) -0.0053(5) -0.0049(5) -0.0024(5)
C10 0.0373(7) 0.0464(8) 0.0396(7) -0.0052(6) -0.0030(5) 0.0046(6)
C11 0.0388(7) 0.0399(7) 0.0400(7) -0.0021(6) -0.0013(6) 0.0081(6)
C12 0.0502(9) 0.0634(10) 0.0546(10) -0.0083(8) 0.0069(7) -0.0048(7)
C13 0.0646(11) 0.0894(14) 0.0556(11) -0.0072(10) 0.0195(9) -0.0051(10)
C14 0.0777(13) 0.0844(13) 0.0419(9) -0.0127(9) 0.0055(8) 0.0139(10)
C15 0.0682(11) 0.0773(12) 0.0529(10) -0.0213(9) -0.0130(8) 0.0062(9)
C16 0.0473(9) 0.0645(10) 0.0468(9) -0.0111(7) -0.0013(6) 0.0009(7)
C17 0.0317(7) 0.0447(8) 0.0404(7) -0.0116(6) -0.0057(5) -0.0016(5)
C18 0.0334(7) 0.0417(7) 0.0336(6) -0.0123(5) 0.0019(5) -0.0051(5)
C19 0.0312(7) 0.0596(9) 0.0421(7) -0.0117(7) -0.0018(5) -0.0100(6)
C20 0.0408(8) 0.0522(9) 0.0434(8) -0.0087(6) 0.0041(6) -0.0191(6)
C21 0.0428(7) 0.0383(7) 0.0317(6) -0.0093(5) 0.0052(5) -0.0076(6)
C22 0.0361(7) 0.0427(8) 0.0364(7) -0.0099(6) -0.0038(5) -0.0072(6)
C23 0.0371(7) 0.0400(7) 0.0381(7) -0.0098(6) -0.0005(5) -0.0120(6)
C24 0.0677(11) 0.0572(10) 0.0476(9) 0.0034(7) -0.0113(7) -0.0113(8)
N1 0.0369(6) 0.0376(6) 0.0309(6) -0.0046(4) -0.0024(4) 0.0029(5)
O1 0.0561(6) 0.0485(6) 0.0496(6) 0.0040(5) -0.0035(5) -0.0147(5)

loop_
_atom_type_symbol
_atom_type_description
_atom_type_scat_dispersion_real
_atom_type_scat_dispersion_imag
_atom_type_scat_source
C C 0.0033 0.0016 'International Tables Vol C Tables 4.2.6.8 and 6.1.1.4'
H H 0.0000 0.0000 'International Tables Vol C Tables 4.2.6.8 and 6.1.1.4'
N N 0.0061 0.0033 'International Tables Vol C Tables 4.2.6.8 and 6.1.1.4'
O O 0.0106 0.0060 'International Tables Vol C Tables 4.2.6.8 and 6.1.1.4'

loop_
_geom_angle_atom_site_label_1
_geom_angle_atom_site_label_2
_geom_angle_atom_site_label_3
_geom_angle
_geom_angle_site_symmetry_1
_geom_angle_site_symmetry_3
_geom_angle_publ_flag
N1 C1 C2 112.44(11) . . ?
N1 C1 H1A 109.1 . . ?
C2 C1 H1A 109.1 . . ?
N1 C1 H1B 109.1 . . ?
C2 C1 H1B 109.1 . . ?
H1A C1 H1B 107.8 . . ?
C3 C2 C7 119.62(13) . . ?
C3 C2 C1 119.14(13) . . ?
C7 C2 C1 121.24(12) . . ?
C4 C3 C2 121.49(15) . . ?
C4 C3 H3 119.3 . . ?
C2 C3 H3 119.3 . . ?
C5 C4 C3 119.35(14) . . ?
C5 C4 H4 120.3 . . ?
C3 C4 H4 120.3 . . ?
C4 C5 C6 120.41(14) . . ?
C4 C5 H5 119.8 . . ?
C6 C5 H5 119.8 . . ?
C5 C6 C7 121.16(14) . . ?
C5 C6 H6 119.4 . . ?
C7 C6 H6 119.4 . . ?
C2 C7 C6 117.98(12) . . ?
C2 C7 C8 119.47(12) . . ?
C6 C7 C8 122.51(12) . . ?
C17 C8 C7 122.94(12) . . ?
C17 C8 C9 122.55(11) . . ?
C7 C8 C9 114.49(11) . . ?
N1 C9 C8 110.55(9) . . ?
N1 C9 H9A 109.5 . . ?
C8 C9 H9A 109.5 . . ?
N1 C9 H9B 109.5 . . ?
C8 C9 H9B 109.5 . . ?
H9A C9 H9B 108.1 . . ?
N1 C10 C11 112.15(10) . . ?
N1 C10 H10A 109.2 . . ?
C11 C10 H10A 109.2 . . ?
N1 C10 H10B 109.2 . . ?
C11 C10 H10B 109.2 . . ?
H10A C10 H10B 107.9 . . ?
C16 C11 C12 118.25(14) . . ?
C16 C11 C10 120.91(12) . . ?
C12 C11 C10 120.83(14) . . ?
C11 C12 C13 120.69(17) . . ?
C11 C12 H12 119.7 . . ?
C13 C12 H12 119.7 . . ?
C14 C13 C12 120.32(17) . . ?
C14 C13 H13 119.8 . . ?
C12 C13 H13 119.8 . . ?
C13 C14 C15 119.70(16) . . ?
C13 C14 H14 120.1 . . ?
C15 C14 H14 120.1 . . ?
C14 C15 C16 120.10(17) . . ?
C14 C15 H15 119.9 . . ?
C16 C15 H15 119.9 . . ?
C11 C16 C15 120.93(15) . . ?
C11 C16 H16 119.5 . . ?
C15 C16 H16 119.5 . . ?
C8 C17 C18 128.23(12) . . ?
C8 C17 H17 115.9 . . ?
C18 C17 H17 115.9 . . ?
C23 C18 C19 116.74(12) . . ?
C23 C18 C17 123.65(12) . . ?
C19 C18 C17 119.60(12) . . ?
C20 C19 C18 121.62(12) . . ?
C20 C19 H19 119.2 . . ?
C18 C19 H19 119.2 . . ?
C19 C20 C21 120.29(12) . . ?
C19 C20 H20 119.9 . . ?
C21 C20 H20 119.9 . . ?
O1 C21 C22 124.81(12) . . ?
O1 C21 C20 115.63(12) . . ?
C22 C21 C20 119.55(12) . . ?
C21 C22 C23 119.38(12) . . ?
C21 C22 H22 120.3 . . ?
C23 C22 H22 120.3 . . ?
C22 C23 C18 122.36(12) . . ?
C22 C23 H23 118.8 . . ?
C18 C23 H23 118.8 . . ?
O1 C24 H24A 109.5 . . ?
O1 C24 H24B 109.5 . . ?
H24A C24 H24B 109.5 . . ?
O1 C24 H24C 109.5 . . ?
H24A C24 H24C 109.5 . . ?
H24B C24 H24C 109.5 . . ?
C1 N1 C9 109.82(10) . . ?
C1 N1 C10 110.61(10) . . ?
C9 N1 C10 110.11(9) . . ?
C21 O1 C24 118.05(11) . . ?

loop_
_geom_bond_atom_site_label_1
_geom_bond_atom_site_label_2
_geom_bond_distance
_geom_bond_site_symmetry_2
_geom_bond_publ_flag
C1 N1 1.4586(16) . ?
C1 C2 1.4989(19) . ?
C1 H1A 0.9700 . ?
C1 H1B 0.9700 . ?
C2 C3 1.3920(18) . ?
C2 C7 1.4010(19) . ?
C3 C4 1.378(2) . ?
C3 H3 0.9300 . ?
C4 C5 1.371(2) . ?
C4 H4 0.9300 . ?
C5 C6 1.384(2) . ?
C5 H5 0.9300 . ?
C6 C7 1.4031(19) . ?
C6 H6 0.9300 . ?
C7 C8 1.4832(17) . ?
C8 C17 1.3390(18) . ?
C8 C9 1.5065(18) . ?
C9 N1 1.4658(16) . ?
C9 H9A 0.9700 . ?
C9 H9B 0.9700 . ?
C10 N1 1.4674(17) . ?
C10 C11 1.5113(18) . ?
C10 H10A 0.9700 . ?
C10 H10B 0.9700 . ?
C11 C16 1.380(2) . ?
C11 C12 1.384(2) . ?
C12 C13 1.387(2) . ?
C12 H12 0.9300 . ?
C13 C14 1.368(3) . ?
C13 H13 0.9300 . ?
C14 C15 1.371(3) . ?
C14 H14 0.9300 . ?
C15 C16 1.387(2) . ?
C15 H15 0.9300 . ?
C16 H16 0.9300 . ?
C17 C18 1.4737(18) . ?
C17 H17 0.9300 . ?
C18 C23 1.3879(18) . ?
C18 C19 1.4039(19) . ?
C19 C20 1.3733(19) . ?
C19 H19 0.9300 . ?
C20 C21 1.388(2) . ?
C20 H20 0.9300 . ?
C21 O1 1.3688(15) . ?
C21 C22 1.3838(18) . ?
C22 C23 1.3877(17) . ?
C22 H22 0.9300 . ?
C23 H23 0.9300 . ?
C24 O1 1.4178(18) . ?
C24 H24A 0.9600 . ?
C24 H24B 0.9600 . ?
C24 H24C 0.9600 . ?

loop_
_geom_torsion_atom_site_label_1
_geom_torsion_atom_site_label_2
_geom_torsion_atom_site_label_3
_geom_torsion_atom_site_label_4
_geom_torsion
_geom_torsion_site_symmetry_1
_geom_torsion_site_symmetry_2
_geom_torsion_site_symmetry_3
_geom_torsion_site_symmetry_4
_geom_torsion_publ_flag
N1 C1 C2 C3 160.97(13) . . . . ?
N1 C1 C2 C7 -19.68(18) . . . . ?
C7 C2 C3 C4 0.3(2) . . . . ?
C1 C2 C3 C4 179.70(14) . . . . ?
C2 C3 C4 C5 -0.2(2) . . . . ?
C3 C4 C5 C6 -0.1(3) . . . . ?
C4 C5 C6 C7 0.3(2) . . . . ?
C3 C2 C7 C6 -0.13(19) . . . . ?
C1 C2 C7 C6 -179.47(12) . . . . ?
C3 C2 C7 C8 177.59(12) . . . . ?
C1 C2 C7 C8 -1.76(19) . . . . ?
C5 C6 C7 C2 -0.2(2) . . . . ?
C5 C6 C7 C8 -177.81(12) . . . . ?
C2 C7 C8 C17 168.48(13) . . . . ?
C6 C7 C8 C17 -13.91(19) . . . . ?
C2 C7 C8 C9 -10.13(17) . . . . ?
C6 C7 C8 C9 167.47(12) . . . . ?
C17 C8 C9 N1 -135.44(13) . . . . ?
C7 C8 C9 N1 43.19(14) . . . . ?
N1 C10 C11 C16 53.60(17) . . . . ?
N1 C10 C11 C12 -127.25(14) . . . . ?
C16 C11 C12 C13 -0.4(2) . . . . ?
C10 C11 C12 C13 -179.60(15) . . . . ?
C11 C12 C13 C14 0.2(3) . . . . ?
C12 C13 C14 C15 -0.2(3) . . . . ?
C13 C14 C15 C16 0.4(3) . . . . ?
C12 C11 C16 C15 0.6(2) . . . . ?
C10 C11 C16 C15 179.80(14) . . . . ?
C14 C15 C16 C11 -0.6(3) . . . . ?
C7 C8 C17 C18 177.65(11) . . . . ?
C9 C8 C17 C18 -3.8(2) . . . . ?
C8 C17 C18 C23 -41.7(2) . . . . ?
C8 C17 C18 C19 139.56(15) . . . . ?
C23 C18 C19 C20 2.6(2) . . . . ?
C17 C18 C19 C20 -178.57(12) . . . . ?
C18 C19 C20 C21 -1.5(2) . . . . ?
C19 C20 C21 O1 -179.90(12) . . . . ?
C19 C20 C21 C22 -0.9(2) . . . . ?
O1 C21 C22 C23 -179.03(12) . . . . ?
C20 C21 C22 C23 2.1(2) . . . . ?
C21 C22 C23 C18 -0.9(2) . . . . ?
C19 C18 C23 C22 -1.4(2) . . . . ?
C17 C18 C23 C22 179.83(12) . . . . ?
C2 C1 N1 C9 52.77(14) . . . . ?
C2 C1 N1 C10 174.51(11) . . . . ?
C8 C9 N1 C1 -65.43(13) . . . . ?
C8 C9 N1 C10 172.53(10) . . . . ?
C11 C10 N1 C1 63.00(15) . . . . ?
C11 C10 N1 C9 -175.43(11) . . . . ?
C22 C21 O1 C24 0.3(2) . . . . ?
C20 C21 O1 C24 179.22(13) . . . . ?
